data_4118483
loop_
_publ_author_name
'Moira Ciardi'
'Francesca Tancini'
'Guzm\'an Gil-Ram\'irez'
'Eduardo C. Escudero Ad\'an'
'Chiara Massera'
'Enrico Dalcanale'
'Pablo Ballester'

_publ_section_title
;
 Switching from Separated to Contact Ion-Pair Binding Modes with
 Diastereomeric Calix[4]pyrrole Bis-phosphonate Receptors
;
_journal_name_full 'Journal of the American Chemical Society'
_journal_page_first 13121
_journal_page_last 13132
_journal_paper_doi 10.1021/ja305684m
_journal_volume 134
_journal_year 2012
_chemical_formula_sum 'C68 H61 Cl N6 O6 P2'
_chemical_formula_weight 1155.62
_chemical_name_systematic
; 
 ? 
;
_space_group_IT_number 14
_symmetry_cell_setting monoclinic
_symmetry_space_group_name_Hall '-P 2yn'
_symmetry_space_group_name_H-M 'P 1 21/n 1'
_atom_sites_solution_hydrogens geom
_atom_sites_solution_primary direct
_atom_sites_solution_secondary difmap
_audit_creation_method SHELXL-97
_cell_angle_alpha 90.00
_cell_angle_beta 100.953(3)
_cell_angle_gamma 90.00
_cell_formula_units_Z 4
_cell_length_a 13.9230(11)
_cell_length_b 24.8975(16)
_cell_length_c 16.6359(13)
_cell_measurement_reflns_used 2507
_cell_measurement_temperature 100(2)
_cell_measurement_theta_max 26.22
_cell_measurement_theta_min 2.40
_cell_volume 5661.7(7)
_computing_cell_refinement 'Bruker APEX2 v2011.4-0'
_computing_data_collection 'Bruker APEX2 v2011.4-0'
_computing_data_reduction 'Bruker SAINT V7.60A'
_computing_molecular_graphics 'Bruker SHELXTL'
_computing_publication_material 'Bruker SHELXTL'
_computing_structure_refinement 'SHELXS-97 (Sheldrick, 2008)'
_computing_structure_solution Sir2011
_diffrn_ambient_temperature 100(2)
_diffrn_detector_area_resol_mean 512
_diffrn_detector_type '4K CCD area detector APEX II'
_diffrn_measured_fraction_theta_full 0.997
_diffrn_measured_fraction_theta_max 0.983
_diffrn_measurement_device_type 'Kappa 4-axis goniometer bruker-nonius'
_diffrn_measurement_method
;
 Fullsphere data collection, phi and omega scans
;
_diffrn_measurement_specimen_support 'magnetic support whith MicroMount'
_diffrn_radiation_monochromator 'Multilayer Montel 200 mirrors'
_diffrn_radiation_type MoK\a
_diffrn_radiation_wavelength 0.71073
_diffrn_reflns_av_R_equivalents 0.0486
_diffrn_reflns_av_sigmaI/netI 0.0590
_diffrn_reflns_limit_h_max 17
_diffrn_reflns_limit_h_min -17
_diffrn_reflns_limit_k_max 28
_diffrn_reflns_limit_k_min -31
_diffrn_reflns_limit_l_max 21
_diffrn_reflns_limit_l_min -21
_diffrn_reflns_number 38055
_diffrn_reflns_theta_full 25.00
_diffrn_reflns_theta_max 26.83
_diffrn_reflns_theta_min 1.49
_diffrn_source 'rotating anode X-ray tube'
_diffrn_source_current 70
_diffrn_source_power 50
_diffrn_source_size '3 mm x 0.3 mm fine focus'
_diffrn_source_type 'Bruker-Nonius FR 591'
_exptl_absorpt_coefficient_mu 0.186
_exptl_absorpt_correction_T_max 0.9817
_exptl_absorpt_correction_T_min 0.9817
_exptl_absorpt_correction_type empirical
_exptl_absorpt_process_details
; 
 SADABS Version 2008/1 Bruker-Nonius
 Blessing, Acta Cryst. (1995) A51 33-38
;
_exptl_crystal_colour colourless
_exptl_crystal_density_diffrn 1.356
_exptl_crystal_description block
_exptl_crystal_F_000 2424
_exptl_crystal_size_max 0.10
_exptl_crystal_size_mid 0.10
_exptl_crystal_size_min 0.10
_refine_diff_density_max 0.714
_refine_diff_density_min -0.465
_refine_diff_density_rms 0.069
_refine_ls_extinction_method none
_refine_ls_goodness_of_fit_ref 1.018
_refine_ls_hydrogen_treatment noref
_refine_ls_matrix_type full
_refine_ls_number_parameters 754
_refine_ls_number_reflns 11945
_refine_ls_number_restraints 15
_refine_ls_restrained_S_all 1.020
_refine_ls_R_factor_all 0.0846
_refine_ls_R_factor_gt 0.0543
_refine_ls_shift/su_max 0.000
_refine_ls_shift/su_mean 0.000
_refine_ls_structure_factor_coef Fsqd
_refine_ls_weighting_details 'calc w=1/[\s^2^(Fo^2^)+(0.0683P)^2^+4.8404P] where P=(Fo^2^+2Fc^2^)/3'
_refine_ls_weighting_scheme calc
_refine_ls_wR_factor_gt 0.1304
_refine_ls_wR_factor_ref 0.1473
_reflns_number_gt 8559
_reflns_number_total 11945
_reflns_threshold_expression >2sigma(I)
_cod_data_source_file ja305684m_si_006.cif
_cod_data_source_block 2poo_mepyr_0m
_cod_database_code 4118483

loop_
_symmetry_equiv_pos_as_xyz
'x, y, z'
'-x+1/2, y+1/2, -z+1/2'
'-x, -y, -z'
'x-1/2, -y-1/2, z-1/2'

loop_
_atom_site_label
_atom_site_type_symbol
_atom_site_fract_x
_atom_site_fract_y
_atom_site_fract_z
_atom_site_U_iso_or_equiv
_atom_site_adp_type
_atom_site_occupancy
_atom_site_symmetry_multiplicity
_atom_site_calc_flag
_atom_site_refinement_flags
C1 C 0.76589(18) 0.41559(10) 0.21504(14) 0.0179(5) Uani 1 1 d .
C2 C 0.86310(18) 0.42819(11) 0.23140(16) 0.0230(6) Uani 1 1 d .
H9 H 0.8902 0.4628 0.2449 0.028 Uiso 1 1 calc R
C3 C 0.91656(19) 0.38036(11) 0.22463(16) 0.0231(6) Uani 1 1 d .
H8 H 0.9857 0.3772 0.2326 0.028 Uiso 1 1 calc R
C4 C 0.85043(18) 0.33959(10) 0.20450(15) 0.0189(5) Uani 1 1 d .
C5 C 0.86372(17) 0.28065(10) 0.18663(15) 0.0188(5) Uani 1 1 d .
C6 C 0.80015(18) 0.26513(10) 0.10374(15) 0.0189(5) Uani 1 1 d .
C7 C 0.7835(2) 0.30138(11) 0.03911(16) 0.0247(6) Uani 1 1 d .
H32 H 0.8102 0.3365 0.0464 0.030 Uiso 1 1 calc R
C8 C 0.7281(2) 0.28662(12) -0.03598(17) 0.0295(6) Uani 1 1 d .
H33 H 0.7184 0.3115 -0.0801 0.035 Uiso 1 1 calc R
C9 C 0.6867(2) 0.23600(11) -0.04712(16) 0.0252(6) Uani 1 1 d .
H34 H 0.6477 0.2260 -0.0981 0.030 Uiso 1 1 calc R
C10 C 0.70368(18) 0.20053(10) 0.01761(16) 0.0208(5) Uani 1 1 d .
C11 C 0.76091(18) 0.21400(10) 0.09200(15) 0.0205(5) Uani 1 1 d .
H36 H 0.7733 0.1883 0.1350 0.025 Uiso 1 1 calc R
C12 C 0.97126(18) 0.27132(11) 0.18048(16) 0.0231(6) Uani 1 1 d .
H22A H 0.9875 0.2933 0.1360 0.035 Uiso 1 1 calc R
H22B H 0.9812 0.2333 0.1692 0.035 Uiso 1 1 calc R
H22C H 1.0136 0.2814 0.2323 0.035 Uiso 1 1 calc R
C13 C 0.83993(18) 0.24571(10) 0.25462(15) 0.0187(5) Uani 1 1 d .
C14 C 0.89791(19) 0.21476(11) 0.31150(16) 0.0241(6) Uani 1 1 d .
H4 H 0.9671 0.2121 0.3194 0.029 Uiso 1 1 calc R
C15 C 0.83631(19) 0.18706(11) 0.35710(16) 0.0249(6) Uani 1 1 d .
H3 H 0.8572 0.1626 0.4008 0.030 Uiso 1 1 calc R
C16 C 0.74194(18) 0.20189(10) 0.32677(15) 0.0200(5) Uani 1 1 d .
C17 C 0.64606(18) 0.18136(10) 0.34546(16) 0.0210(5) Uani 1 1 d .
C18 C 0.58032(19) 0.15931(10) 0.26730(15) 0.0207(5) Uani 1 1 d .
C19 C 0.62135(19) 0.13080(10) 0.20994(16) 0.0224(6) Uani 1 1 d .
H30 H 0.6904 0.1274 0.2166 0.027 Uiso 1 1 calc R
C20 C 0.5614(2) 0.10755(11) 0.14364(16) 0.0238(6) Uani 1 1 d .
C21 C 0.4609(2) 0.11061(12) 0.13213(17) 0.0273(6) Uani 1 1 d .
H28 H 0.4207 0.0942 0.0862 0.033 Uiso 1 1 calc R
C22 C 0.4200(2) 0.13849(11) 0.18998(17) 0.0273(6) Uani 1 1 d .
H27 H 0.3508 0.1407 0.1838 0.033 Uiso 1 1 calc R
C23 C 0.47845(19) 0.16286(11) 0.25603(16) 0.0238(6) Uani 1 1 d .
H26 H 0.4492 0.1823 0.2943 0.029 Uiso 1 1 calc R
C24 C 0.6694(2) 0.13318(11) 0.40411(17) 0.0275(6) Uani 1 1 d .
H21A H 0.7107 0.1451 0.4554 0.041 Uiso 1 1 calc R
H21B H 0.7041 0.1056 0.3786 0.041 Uiso 1 1 calc R
H21C H 0.6084 0.1182 0.4156 0.041 Uiso 1 1 calc R
C25 C 0.6802(2) 0.05123(11) -0.04224(16) 0.0237(6) Uani 1 1 d .
C26 C 0.6126(2) 0.05896(14) -0.11319(19) 0.0431(8) Uani 1 1 d .
H50 H 0.5637 0.0858 -0.1155 0.052 Uiso 1 1 calc R
C27 C 0.6161(3) 0.02732(14) -0.18139(19) 0.0420(8) Uani 1 1 d .
H51 H 0.5693 0.0326 -0.2303 0.050 Uiso 1 1 calc R
C28 C 0.6858(2) -0.01114(12) -0.17870(17) 0.0310(7) Uani 1 1 d .
H52 H 0.6875 -0.0324 -0.2258 0.037 Uiso 1 1 calc R
C29 C 0.7530(2) -0.01954(13) -0.1090(2) 0.0411(8) Uani 1 1 d .
H53 H 0.8013 -0.0467 -0.1073 0.049 Uiso 1 1 calc R
C30 C 0.7505(2) 0.01176(13) -0.04095(19) 0.0393(8) Uani 1 1 d .
H54 H 0.7978 0.0061 0.0076 0.047 Uiso 1 1 calc R
C31 C 0.59434(18) 0.22359(10) 0.38757(15) 0.0194(5) Uani 1 1 d .
C32 C 0.57141(19) 0.22336(11) 0.46380(15) 0.0231(6) Uani 1 1 d .
H19 H 0.5872 0.1958 0.5036 0.028 Uiso 1 1 calc R
C33 C 0.51995(19) 0.27142(11) 0.47331(16) 0.0237(6) Uani 1 1 d .
H18 H 0.4951 0.2817 0.5204 0.028 Uiso 1 1 calc R
C34 C 0.51244(18) 0.30040(10) 0.40221(15) 0.0191(5) Uani 1 1 d .
C35 C 0.46341(18) 0.35398(10) 0.38035(15) 0.0193(5) Uani 1 1 d .
C36 C 0.37443(18) 0.34933(10) 0.30995(15) 0.0203(5) Uani 1 1 d .
C37 C 0.34124(18) 0.39447(11) 0.26291(16) 0.0218(5) Uani 1 1 d .
H48 H 0.3769 0.4272 0.2712 0.026 Uiso 1 1 calc R
C38 C 0.25709(18) 0.39161(11) 0.20478(16) 0.0231(6) Uani 1 1 d .
C39 C 0.2017(2) 0.34546(11) 0.19387(18) 0.0285(6) Uani 1 1 d .
H46 H 0.1430 0.3441 0.1540 0.034 Uiso 1 1 calc R
C40 C 0.2327(2) 0.30106(12) 0.24174(18) 0.0294(6) Uani 1 1 d .
H45 H 0.1944 0.2692 0.2357 0.035 Uiso 1 1 calc R
C41 C 0.31935(19) 0.30280(11) 0.29846(17) 0.0248(6) Uani 1 1 d .
H44 H 0.3412 0.2717 0.3298 0.030 Uiso 1 1 calc R
C42 C 0.4219(2) 0.37375(11) 0.45543(16) 0.0253(6) Uani 1 1 d .
H24A H 0.3772 0.3466 0.4701 0.038 Uiso 1 1 calc R
H24B H 0.3864 0.4075 0.4417 0.038 Uiso 1 1 calc R
H24C H 0.4759 0.3796 0.5018 0.038 Uiso 1 1 calc R
C43 C 0.53297(17) 0.39646(10) 0.36039(14) 0.0179(5) Uani 1 1 d .
C44 C 0.55855(19) 0.44515(11) 0.39654(16) 0.0240(6) Uani 1 1 d .
H14 H 0.5401 0.4584 0.4450 0.029 Uiso 1 1 calc R
C45 C 0.61791(19) 0.47234(11) 0.34838(16) 0.0236(6) Uani 1 1 d .
H13 H 0.6456 0.5071 0.3588 0.028 Uiso 1 1 calc R
C46 C 0.62789(18) 0.43973(10) 0.28506(15) 0.0183(5) Uani 1 1 d .
C47 C 0.67593(18) 0.45059(10) 0.21192(15) 0.0187(5) Uani 1 1 d .
C48 C 0.60149(18) 0.44194(10) 0.13197(15) 0.0189(5) Uani 1 1 d .
C49 C 0.50266(18) 0.45057(10) 0.13301(16) 0.0200(5) Uani 1 1 d .
H38 H 0.4827 0.4602 0.1826 0.024 Uiso 1 1 calc R
C50 C 0.43477(18) 0.44508(10) 0.06244(16) 0.0213(5) Uani 1 1 d .
C51 C 0.46052(19) 0.43177(10) -0.01109(16) 0.0227(6) Uani 1 1 d .
H40 H 0.4123 0.4281 -0.0595 0.027 Uiso 1 1 calc R
C52 C 0.5591(2) 0.42381(11) -0.01248(16) 0.0243(6) Uani 1 1 d .
H41 H 0.5786 0.4148 -0.0625 0.029 Uiso 1 1 calc R
C53 C 0.62909(19) 0.42884(10) 0.05843(15) 0.0214(5) Uani 1 1 d .
H42 H 0.6962 0.4233 0.0567 0.026 Uiso 1 1 calc R
C54 C 0.70819(19) 0.50973(10) 0.21421(16) 0.0230(6) Uani 1 1 d .
H23A H 0.7369 0.5176 0.1661 0.035 Uiso 1 1 calc R
H23B H 0.7569 0.5163 0.2640 0.035 Uiso 1 1 calc R
H23C H 0.6513 0.5330 0.2140 0.035 Uiso 1 1 calc R
C55 C 0.18817(18) 0.52031(11) 0.06279(16) 0.0217(5) Uani 1 1 d .
C56 C 0.1636(2) 0.56968(11) 0.09250(17) 0.0262(6) Uani 1 1 d .
H56 H 0.1978 0.5825 0.1438 0.031 Uiso 1 1 calc R
C57 C 0.0892(2) 0.60009(11) 0.04700(18) 0.0284(6) Uani 1 1 d .
H57 H 0.0716 0.6336 0.0672 0.034 Uiso 1 1 calc R
C58 C 0.0409(2) 0.58134(12) -0.02782(18) 0.0311(7) Uani 1 1 d .
H58 H -0.0103 0.6021 -0.0588 0.037 Uiso 1 1 calc R
C59 C 0.0658(2) 0.53296(12) -0.05821(18) 0.0302(6) Uani 1 1 d .
H59 H 0.0323 0.5207 -0.1101 0.036 Uiso 1 1 calc R
C60 C 0.13963(19) 0.50232(12) -0.01302(17) 0.0265(6) Uani 1 1 d .
H60 H 0.1571 0.4689 -0.0339 0.032 Uiso 1 1 calc R
C1A C 0.7570(2) 0.32169(14) 0.49915(19) 0.0380(7) Uani 1 1 d .
H1A H 0.6989 0.3220 0.5212 0.046 Uiso 1 1 calc R
C2A C 0.7688(2) 0.35767(14) 0.44099(19) 0.0387(8) Uani 1 1 d .
H2A H 0.7186 0.3829 0.4216 0.046 Uiso 1 1 calc R
C3A C 0.8532(2) 0.35782(14) 0.40984(18) 0.0371(7) Uani 1 1 d .
H3A H 0.8617 0.3831 0.3690 0.044 Uiso 1 1 calc R
C4A C 0.9256(2) 0.32104(13) 0.43806(18) 0.0370(7) Uani 1 1 d .
H4A H 0.9844 0.3209 0.4170 0.044 Uiso 1 1 calc R
H5A H 0.9619 0.2589 0.5175 0.044 Uiso 1 1 d R
C5A C 0.9122(2) 0.28443(13) 0.49714(19) 0.0369(7) Uani 1 1 d .
C6A C 0.8128(3) 0.24525(15) 0.5880(2) 0.0477(9) Uani 1 1 d .
H6A1 H 0.7856 0.2123 0.5606 0.071 Uiso 1 1 calc R
H6A2 H 0.7672 0.2598 0.6206 0.071 Uiso 1 1 calc R
H6A3 H 0.8755 0.2372 0.6239 0.071 Uiso 1 1 calc R
C1S C 0.0938(3) 0.13153(14) 0.1998(3) 0.0500(9) Uani 1 1 d U
C2S C 0.0110(2) 0.09960(14) 0.2095(2) 0.0444(8) Uani 1 1 d U
H2S1 H -0.0412 0.1040 0.1613 0.067 Uiso 1 1 calc R
H2S2 H -0.0127 0.1113 0.2585 0.067 Uiso 1 1 calc R
H2S3 H 0.0302 0.0617 0.2152 0.067 Uiso 1 1 calc R
Cl1 Cl 0.55559(5) 0.29618(3) 0.15975(4) 0.02399(15) Uani 1 1 d .
N1 N 0.75866(15) 0.36151(8) 0.19917(12) 0.0177(4) Uani 1 1 d .
H2N H 0.7034 0.3435 0.1873 0.021 Uiso 1 1 calc R
N2 N 0.74510(15) 0.23828(8) 0.26538(12) 0.0180(4) Uani 1 1 d .
H1N H 0.6937 0.2546 0.2368 0.022 Uiso 1 1 calc R
N3 N 0.55832(15) 0.27080(8) 0.35053(12) 0.0186(4) Uani 1 1 d .
H4N H 0.5638 0.2807 0.3008 0.022 Uiso 1 1 calc R
N4 N 0.57677(15) 0.39328(8) 0.29264(12) 0.0181(4) Uani 1 1 d .
H3N H 0.5726 0.3656 0.2592 0.022 Uiso 1 1 calc R
N1A N 0.82811(18) 0.28507(11) 0.52606(15) 0.0346(6) Uani 1 1 d .
N1S N 0.1576(3) 0.15681(14) 0.1887(3) 0.0812(12) Uani 1 1 d U
O1 O 0.78308(13) 0.09352(7) 0.09985(11) 0.0251(4) Uani 1 1 d .
O2 O 0.59836(14) 0.07725(8) 0.08410(12) 0.0289(4) Uani 1 1 d .
O3 O 0.65519(13) 0.15109(7) 0.00533(11) 0.0263(4) Uani 1 1 d .
O4 O 0.34406(13) 0.51314(7) 0.18831(11) 0.0247(4) Uani 1 1 d .
O5 O 0.33410(13) 0.45109(8) 0.06142(11) 0.0265(4) Uani 1 1 d .
O6 O 0.21900(13) 0.43568(7) 0.15608(11) 0.0261(4) Uani 1 1 d .
P1 P 0.68884(5) 0.09433(3) 0.04469(4) 0.02120(16) Uani 1 1 d .
P2 P 0.28167(5) 0.48205(3) 0.12450(4) 0.02130(16) Uani 1 1 d .

loop_
_atom_site_aniso_label
_atom_site_aniso_U_11
_atom_site_aniso_U_22
_atom_site_aniso_U_33
_atom_site_aniso_U_23
_atom_site_aniso_U_13
_atom_site_aniso_U_12
C1 0.0204(12) 0.0147(13) 0.0211(12) 0.0005(10) 0.0099(10) -0.0015(10)
C2 0.0194(13) 0.0190(14) 0.0324(14) -0.0046(11) 0.0091(11) -0.0038(11)
C3 0.0148(12) 0.0236(15) 0.0320(14) -0.0029(11) 0.0068(11) -0.0007(11)
C4 0.0160(12) 0.0197(14) 0.0232(12) -0.0002(10) 0.0090(10) 0.0009(10)
C5 0.0141(12) 0.0176(13) 0.0270(13) -0.0006(10) 0.0100(10) 0.0000(10)
C6 0.0167(12) 0.0174(13) 0.0258(13) -0.0035(10) 0.0122(10) -0.0002(10)
C7 0.0287(14) 0.0193(14) 0.0291(14) 0.0004(11) 0.0131(11) -0.0046(11)
C8 0.0376(16) 0.0263(16) 0.0263(14) 0.0047(12) 0.0106(12) -0.0028(13)
C9 0.0272(14) 0.0274(16) 0.0221(13) -0.0025(11) 0.0076(11) -0.0014(12)
C10 0.0199(13) 0.0159(13) 0.0285(13) -0.0048(10) 0.0094(10) 0.0004(10)
C11 0.0184(12) 0.0189(14) 0.0269(13) 0.0013(10) 0.0108(10) 0.0029(10)
C12 0.0167(12) 0.0229(15) 0.0320(14) -0.0006(11) 0.0108(11) 0.0002(11)
C13 0.0152(12) 0.0175(13) 0.0254(12) -0.0026(10) 0.0090(10) -0.0001(10)
C14 0.0188(13) 0.0255(15) 0.0287(13) 0.0021(11) 0.0062(11) 0.0027(11)
C15 0.0247(14) 0.0235(15) 0.0267(13) 0.0055(11) 0.0053(11) 0.0032(11)
C16 0.0213(13) 0.0176(13) 0.0234(12) 0.0009(10) 0.0098(10) 0.0012(10)
C17 0.0189(13) 0.0175(14) 0.0292(13) 0.0055(11) 0.0113(11) 0.0022(10)
C18 0.0224(13) 0.0156(13) 0.0265(13) 0.0048(10) 0.0105(11) -0.0023(10)
C19 0.0199(13) 0.0180(14) 0.0324(14) 0.0022(11) 0.0127(11) -0.0003(11)
C20 0.0272(14) 0.0176(14) 0.0304(14) 0.0005(11) 0.0147(11) -0.0026(11)
C21 0.0257(14) 0.0294(16) 0.0283(14) 0.0003(12) 0.0092(11) -0.0080(12)
C22 0.0205(13) 0.0283(16) 0.0356(15) 0.0028(12) 0.0118(12) -0.0029(12)
C23 0.0237(14) 0.0201(14) 0.0312(14) 0.0030(11) 0.0147(11) 0.0006(11)
C24 0.0292(15) 0.0221(15) 0.0349(15) 0.0082(12) 0.0153(12) 0.0039(12)
C25 0.0279(14) 0.0162(14) 0.0295(13) -0.0009(11) 0.0122(11) -0.0012(11)
C26 0.0381(18) 0.046(2) 0.0414(18) -0.0132(15) -0.0029(15) 0.0142(16)
C27 0.046(2) 0.044(2) 0.0315(16) -0.0065(14) -0.0035(14) 0.0102(16)
C28 0.0400(17) 0.0264(16) 0.0305(15) -0.0043(12) 0.0162(13) -0.0083(13)
C29 0.0414(18) 0.0346(19) 0.0483(19) -0.0124(15) 0.0108(15) 0.0100(15)
C30 0.0411(18) 0.040(2) 0.0341(16) -0.0047(14) -0.0002(14) 0.0138(15)
C31 0.0180(12) 0.0168(13) 0.0249(12) 0.0037(10) 0.0080(10) -0.0003(10)
C32 0.0243(14) 0.0219(14) 0.0245(13) 0.0040(11) 0.0077(11) 0.0006(11)
C33 0.0266(14) 0.0237(15) 0.0240(13) 0.0010(11) 0.0128(11) -0.0010(11)
C34 0.0168(12) 0.0191(14) 0.0238(12) -0.0016(10) 0.0098(10) -0.0025(10)
C35 0.0178(12) 0.0189(14) 0.0239(12) -0.0013(10) 0.0105(10) -0.0011(10)
C36 0.0153(12) 0.0205(14) 0.0284(13) -0.0005(10) 0.0126(10) 0.0002(10)
C37 0.0181(12) 0.0173(14) 0.0330(14) 0.0010(11) 0.0126(11) 0.0003(10)
C38 0.0182(13) 0.0202(14) 0.0329(14) 0.0041(11) 0.0100(11) 0.0017(11)
C39 0.0196(14) 0.0275(16) 0.0382(15) 0.0025(12) 0.0049(12) -0.0014(12)
C40 0.0232(14) 0.0227(15) 0.0436(16) 0.0010(12) 0.0095(12) -0.0054(12)
C41 0.0214(13) 0.0186(14) 0.0365(15) 0.0042(11) 0.0105(11) 0.0004(11)
C42 0.0267(14) 0.0239(15) 0.0306(14) -0.0023(11) 0.0188(12) 0.0006(11)
C43 0.0151(12) 0.0185(13) 0.0220(12) 0.0003(10) 0.0087(10) 0.0012(10)
C44 0.0257(14) 0.0221(15) 0.0275(13) -0.0048(11) 0.0132(11) -0.0015(11)
C45 0.0247(14) 0.0191(14) 0.0297(14) -0.0031(11) 0.0119(11) -0.0042(11)
C46 0.0153(12) 0.0151(13) 0.0260(12) 0.0006(10) 0.0077(10) -0.0019(10)
C47 0.0177(12) 0.0147(13) 0.0257(12) 0.0010(10) 0.0094(10) -0.0028(10)
C48 0.0204(13) 0.0113(12) 0.0271(13) 0.0026(10) 0.0098(10) -0.0006(10)
C49 0.0209(13) 0.0145(13) 0.0272(13) 0.0012(10) 0.0115(10) 0.0008(10)
C50 0.0176(12) 0.0154(13) 0.0329(14) 0.0017(11) 0.0097(11) 0.0018(10)
C51 0.0239(14) 0.0170(14) 0.0275(13) 0.0017(10) 0.0057(11) 0.0009(11)
C52 0.0281(14) 0.0224(15) 0.0249(13) 0.0009(11) 0.0111(11) 0.0027(11)
C53 0.0197(13) 0.0174(14) 0.0298(13) 0.0031(10) 0.0116(11) 0.0008(10)
C54 0.0250(14) 0.0155(14) 0.0314(14) 0.0010(11) 0.0124(11) -0.0031(11)
C55 0.0171(12) 0.0209(14) 0.0298(13) 0.0038(11) 0.0113(11) -0.0003(10)
C56 0.0266(14) 0.0225(15) 0.0319(14) 0.0032(11) 0.0121(12) 0.0007(12)
C57 0.0277(15) 0.0206(15) 0.0413(16) 0.0067(12) 0.0175(13) 0.0053(12)
C58 0.0239(14) 0.0320(17) 0.0393(16) 0.0120(13) 0.0107(12) 0.0031(12)
C59 0.0246(14) 0.0347(17) 0.0320(15) 0.0040(13) 0.0073(12) -0.0035(13)
C60 0.0224(14) 0.0231(15) 0.0369(15) -0.0004(12) 0.0131(12) -0.0011(11)
C1A 0.0202(14) 0.052(2) 0.0418(17) 0.0000(15) 0.0049(13) -0.0020(14)
C2A 0.0272(16) 0.042(2) 0.0441(18) 0.0087(15) -0.0009(14) -0.0011(14)
C3A 0.0383(18) 0.043(2) 0.0301(15) 0.0028(13) 0.0067(13) -0.0010(15)
C4A 0.0314(16) 0.048(2) 0.0342(16) -0.0019(14) 0.0120(13) -0.0008(15)
C5A 0.0298(16) 0.043(2) 0.0381(16) -0.0029(14) 0.0080(13) 0.0033(14)
C6A 0.0359(18) 0.053(2) 0.054(2) 0.0205(17) 0.0073(16) -0.0039(16)
C1S 0.0313(17) 0.0261(18) 0.096(3) -0.0010(17) 0.0198(18) 0.0056(13)
C2S 0.0348(17) 0.0361(19) 0.059(2) 0.0085(16) 0.0013(16) -0.0019(14)
Cl1 0.0223(3) 0.0230(3) 0.0280(3) 0.0003(3) 0.0083(3) -0.0020(3)
N1 0.0155(10) 0.0146(11) 0.0252(11) 0.0006(8) 0.0090(8) -0.0017(8)
N2 0.0153(10) 0.0175(11) 0.0228(10) 0.0032(8) 0.0074(8) 0.0016(8)
N3 0.0188(10) 0.0189(11) 0.0208(10) 0.0018(8) 0.0104(8) 0.0015(9)
N4 0.0191(10) 0.0136(11) 0.0242(11) -0.0023(8) 0.0111(9) -0.0017(8)
N1A 0.0262(13) 0.0412(16) 0.0362(13) 0.0049(11) 0.0053(11) -0.0035(11)
N1S 0.0427(19) 0.045(2) 0.164(4) -0.009(2) 0.038(2) -0.0039(15)
O1 0.0275(10) 0.0186(10) 0.0308(10) -0.0014(8) 0.0096(8) 0.0018(8)
O2 0.0295(10) 0.0236(11) 0.0381(11) -0.0079(8) 0.0181(9) -0.0063(8)
O3 0.0254(10) 0.0180(10) 0.0342(10) -0.0009(8) 0.0025(8) -0.0018(8)
O4 0.0196(9) 0.0224(10) 0.0336(10) -0.0017(8) 0.0092(8) 0.0016(8)
O5 0.0171(9) 0.0288(11) 0.0344(10) -0.0082(8) 0.0065(8) 0.0024(8)
O6 0.0171(9) 0.0224(10) 0.0392(11) 0.0081(8) 0.0067(8) -0.0006(8)
P1 0.0224(3) 0.0168(4) 0.0263(3) -0.0024(3) 0.0093(3) -0.0007(3)
P2 0.0171(3) 0.0180(4) 0.0303(4) 0.0006(3) 0.0083(3) 0.0013(3)

loop_
_atom_type_symbol
_atom_type_description
_atom_type_scat_dispersion_real
_atom_type_scat_dispersion_imag
_atom_type_scat_source
C C 0.0033 0.0016 'International Tables Vol C Tables 4.2.6.8 and 6.1.1.4'
H H 0.0000 0.0000 'International Tables Vol C Tables 4.2.6.8 and 6.1.1.4'
N N 0.0061 0.0033 'International Tables Vol C Tables 4.2.6.8 and 6.1.1.4'
O O 0.0106 0.0060 'International Tables Vol C Tables 4.2.6.8 and 6.1.1.4'
Cl Cl 0.1484 0.1585 'International Tables Vol C Tables 4.2.6.8 and 6.1.1.4'
P P 0.1023 0.0942 'International Tables Vol C Tables 4.2.6.8 and 6.1.1.4'

loop_
_geom_angle_atom_site_label_1
_geom_angle_atom_site_label_2
_geom_angle_atom_site_label_3
_geom_angle
C2 C1 N1 107.3(2)
C2 C1 C47 130.9(2)
N1 C1 C47 121.8(2)
C1 C2 C3 107.8(2)
C4 C3 C2 107.6(2)
C3 C4 N1 107.1(2)
C3 C4 C5 131.7(2)
N1 C4 C5 121.2(2)
C13 C5 C4 111.0(2)
C13 C5 C12 108.5(2)
C4 C5 C12 108.4(2)
C13 C5 C6 110.8(2)
C4 C5 C6 110.4(2)
C12 C5 C6 107.7(2)
C11 C6 C7 119.0(2)
C11 C6 C5 120.1(2)
C7 C6 C5 120.9(2)
C8 C7 C6 120.5(2)
C9 C8 C7 120.5(3)
C10 C9 C8 118.3(2)
C9 C10 C11 121.9(2)
C9 C10 O3 116.3(2)
C11 C10 O3 121.7(2)
C10 C11 C6 119.7(2)
C14 C13 N2 106.9(2)
C14 C13 C5 131.3(2)
N2 C13 C5 121.7(2)
C13 C14 C15 107.9(2)
C16 C15 C14 107.8(2)
C15 C16 N2 106.8(2)
C15 C16 C17 131.0(2)
N2 C16 C17 122.0(2)
C16 C17 C31 112.0(2)
C16 C17 C24 107.7(2)
C31 C17 C24 108.0(2)
C16 C17 C18 110.6(2)
C31 C17 C18 112.2(2)
C24 C17 C18 106.1(2)
C19 C18 C23 118.5(2)
C19 C18 C17 120.2(2)
C23 C18 C17 121.0(2)
C20 C19 C18 119.8(2)
C19 C20 C21 122.2(2)
C19 C20 O2 122.6(2)
C21 C20 O2 115.2(2)
C20 C21 C22 118.0(3)
C23 C22 C21 120.9(3)
C22 C23 C18 120.7(2)
C26 C25 C30 118.6(3)
C26 C25 P1 122.7(2)
C30 C25 P1 118.4(2)
C25 C26 C27 119.8(3)
C28 C27 C26 120.6(3)
C27 C28 C29 120.6(3)
C28 C29 C30 119.4(3)
C29 C30 C25 121.1(3)
C32 C31 N3 106.8(2)
C32 C31 C17 129.8(2)
N3 C31 C17 123.3(2)
C31 C32 C33 108.2(2)
C34 C33 C32 107.7(2)
C33 C34 N3 106.8(2)
C33 C34 C35 128.9(2)
N3 C34 C35 124.3(2)
C34 C35 C43 113.0(2)
C34 C35 C36 112.2(2)
C43 C35 C36 110.0(2)
C34 C35 C42 107.8(2)
C43 C35 C42 107.9(2)
C36 C35 C42 105.5(2)
C41 C36 C37 118.7(2)
C41 C36 C35 120.9(2)
C37 C36 C35 119.9(2)
C38 C37 C36 120.0(2)
C37 C38 C39 121.2(2)
C37 C38 O6 122.9(2)
C39 C38 O6 115.8(2)
C38 C39 C40 119.0(3)
C39 C40 C41 120.3(3)
C36 C41 C40 120.6(3)
C44 C43 N4 106.9(2)
C44 C43 C35 130.3(2)
N4 C43 C35 122.6(2)
C43 C44 C45 107.7(2)
C46 C45 C44 107.9(2)
C45 C46 N4 107.5(2)
C45 C46 C47 129.8(2)
N4 C46 C47 122.5(2)
C1 C47 C46 110.9(2)
C1 C47 C54 108.3(2)
C46 C47 C54 108.8(2)
C1 C47 C48 111.4(2)
C46 C47 C48 109.9(2)
C54 C47 C48 107.5(2)
C53 C48 C49 119.0(2)
C53 C48 C47 122.7(2)
C49 C48 C47 118.1(2)
C50 C49 C48 119.8(2)
C49 C50 C51 122.1(2)
C49 C50 O5 121.6(2)
C51 C50 O5 116.2(2)
C50 C51 C52 118.2(2)
C53 C52 C51 120.6(2)
C52 C53 C48 120.2(2)
C60 C55 C56 119.9(2)
C60 C55 P2 122.0(2)
C56 C55 P2 118.1(2)
C57 C56 C55 119.8(3)
C58 C57 C56 119.6(3)
C59 C58 C57 120.9(3)
C58 C59 C60 119.8(3)
C59 C60 C55 120.0(3)
C2A C1A N1A 120.1(3)
C1A C2A C3A 120.1(3)
C2A C3A C4A 119.6(3)
C3A C4A C5A 119.6(3)
N1A C5A C4A 119.4(3)
N1S C1S C2S 177.2(5)
C1 N1 C4 110.1(2)
C16 N2 C13 110.6(2)
C31 N3 C34 110.5(2)
C46 N4 C43 110.0(2)
C5A N1A C1A 121.3(3)
C5A N1A C6A 119.5(3)
C1A N1A C6A 119.3(3)
C20 O2 P1 124.67(16)
C10 O3 P1 128.68(16)
C50 O5 P2 128.76(17)
C38 O6 P2 125.76(16)
O1 P1 O2 115.39(11)
O1 P1 O3 115.66(10)
O2 P1 O3 102.33(11)
O1 P1 C25 114.67(12)
O2 P1 C25 103.71(11)
O3 P1 C25 103.37(11)
O4 P2 O5 116.97(10)
O4 P2 O6 115.57(11)
O5 P2 O6 102.44(10)
O4 P2 C55 113.95(12)
O5 P2 C55 104.91(11)
O6 P2 C55 101.07(11)

loop_
_geom_bond_atom_site_label_1
_geom_bond_atom_site_label_2
_geom_bond_distance
C1 C2 1.365(3)
C1 N1 1.372(3)
C1 C47 1.519(3)
C2 C3 1.420(4)
C3 C4 1.368(4)
C4 N1 1.377(3)
C4 C5 1.516(4)
C5 C13 1.513(3)
C5 C12 1.538(3)
C5 C6 1.540(3)
C6 C11 1.385(4)
C6 C7 1.389(4)
C7 C8 1.387(4)
C8 C9 1.383(4)
C9 C10 1.378(4)
C10 C11 1.380(4)
C10 O3 1.400(3)
C13 C14 1.360(4)
C13 N2 1.378(3)
C14 C15 1.426(4)
C15 C16 1.366(4)
C16 N2 1.372(3)
C16 C17 1.516(3)
C17 C31 1.519(3)
C17 C24 1.542(4)
C17 C18 1.542(4)
C18 C19 1.396(4)
C18 C23 1.398(4)
C19 C20 1.378(4)
C20 C21 1.379(4)
C20 O2 1.417(3)
C21 C22 1.393(4)
C22 C23 1.378(4)
C25 C26 1.376(4)
C25 C30 1.384(4)
C25 P1 1.786(3)
C26 C27 1.390(4)
C27 C28 1.358(4)
C28 C29 1.361(4)
C29 C30 1.381(4)
C31 C32 1.365(3)
C31 N3 1.377(3)
C32 C33 1.419(4)
C33 C34 1.372(4)
C34 N3 1.378(3)
C34 C35 1.511(4)
C35 C43 1.513(3)
C35 C36 1.539(3)
C35 C42 1.553(3)
C36 C41 1.382(4)
C36 C37 1.397(4)
C37 C38 1.372(4)
C38 C39 1.376(4)
C38 O6 1.407(3)
C39 C40 1.383(4)
C40 C41 1.384(4)
C43 C44 1.370(4)
C43 N4 1.382(3)
C44 C45 1.426(4)
C45 C46 1.358(4)
C46 N4 1.376(3)
C46 C47 1.520(3)
C47 C54 1.538(3)
C47 C48 1.538(3)
C48 C53 1.389(3)
C48 C49 1.396(3)
C49 C50 1.367(4)
C50 C51 1.379(4)
C50 O5 1.406(3)
C51 C52 1.391(4)
C52 C53 1.386(4)
C55 C60 1.387(4)
C55 C56 1.391(4)
C55 P2 1.774(3)
C56 C57 1.387(4)
C57 C58 1.379(4)
C58 C59 1.376(4)
C59 C60 1.382(4)
C1A C2A 1.351(4)
C1A N1A 1.358(4)
C2A C3A 1.371(4)
C3A C4A 1.377(4)
C4A C5A 1.379(4)
C5A N1A 1.348(4)
C6A N1A 1.474(4)
C1S N1S 1.132(5)
C1S C2S 1.435(5)
O1 P1 1.4513(19)
O2 P1 1.5849(19)
O3 P1 1.5902(19)
O4 P2 1.4596(19)
O5 P2 1.5873(19)
O6 P2 1.5950(19)

loop_
_geom_torsion_atom_site_label_1
_geom_torsion_atom_site_label_2
_geom_torsion_atom_site_label_3
_geom_torsion_atom_site_label_4
_geom_torsion
N1 C1 C2 C3 0.5(3)
C47 C1 C2 C3 -178.9(2)
C1 C2 C3 C4 -0.2(3)
C2 C3 C4 N1 -0.2(3)
C2 C3 C4 C5 177.7(2)
C3 C4 C5 C13 110.0(3)
N1 C4 C5 C13 -72.4(3)
C3 C4 C5 C12 -9.1(4)
N1 C4 C5 C12 168.5(2)
C3 C4 C5 C6 -126.8(3)
N1 C4 C5 C6 50.8(3)
C13 C5 C6 C11 -24.2(3)
C4 C5 C6 C11 -147.5(2)
C12 C5 C6 C11 94.4(3)
C13 C5 C6 C7 157.6(2)
C4 C5 C6 C7 34.3(3)
C12 C5 C6 C7 -83.8(3)
C11 C6 C7 C8 0.2(4)
C5 C6 C7 C8 178.4(2)
C6 C7 C8 C9 1.5(4)
C7 C8 C9 C10 -1.3(4)
C8 C9 C10 C11 -0.6(4)
C8 C9 C10 O3 175.9(2)
C9 C10 C11 C6 2.3(4)
O3 C10 C11 C6 -174.0(2)
C7 C6 C11 C10 -2.1(4)
C5 C6 C11 C10 179.7(2)
C4 C5 C13 C14 -111.3(3)
C12 C5 C13 C14 7.8(4)
C6 C5 C13 C14 125.8(3)
C4 C5 C13 N2 72.5(3)
C12 C5 C13 N2 -168.5(2)
C6 C5 C13 N2 -50.5(3)
N2 C13 C14 C15 1.0(3)
C5 C13 C14 C15 -175.7(3)
C13 C14 C15 C16 0.0(3)
C14 C15 C16 N2 -1.0(3)
C14 C15 C16 C17 173.1(3)
C15 C16 C17 C31 113.4(3)
N2 C16 C17 C31 -73.2(3)
C15 C16 C17 C24 -5.1(4)
N2 C16 C17 C24 168.2(2)
C15 C16 C17 C18 -120.6(3)
N2 C16 C17 C18 52.7(3)
C16 C17 C18 C19 38.1(3)
C31 C17 C18 C19 163.9(2)
C24 C17 C18 C19 -78.4(3)
C16 C17 C18 C23 -148.0(2)
C31 C17 C18 C23 -22.2(3)
C24 C17 C18 C23 95.5(3)
C23 C18 C19 C20 0.8(4)
C17 C18 C19 C20 174.8(2)
C18 C19 C20 C21 -1.1(4)
C18 C19 C20 O2 -178.8(2)
C19 C20 C21 C22 0.3(4)
O2 C20 C21 C22 178.1(2)
C20 C21 C22 C23 0.9(4)
C21 C22 C23 C18 -1.2(4)
C19 C18 C23 C22 0.3(4)
C17 C18 C23 C22 -173.6(2)
C30 C25 C26 C27 0.1(5)
P1 C25 C26 C27 173.5(3)
C25 C26 C27 C28 -0.1(5)
C26 C27 C28 C29 0.3(5)
C27 C28 C29 C30 -0.5(5)
C28 C29 C30 C25 0.5(5)
C26 C25 C30 C29 -0.3(5)
P1 C25 C30 C29 -174.0(3)
C16 C17 C31 C32 -116.9(3)
C24 C17 C31 C32 1.5(4)
C18 C17 C31 C32 118.0(3)
C16 C17 C31 N3 65.2(3)
C24 C17 C31 N3 -176.4(2)
C18 C17 C31 N3 -59.9(3)
N3 C31 C32 C33 0.2(3)
C17 C31 C32 C33 -177.9(2)
C31 C32 C33 C34 -0.1(3)
C32 C33 C34 N3 -0.1(3)
C32 C33 C34 C35 179.1(2)
C33 C34 C35 C43 120.5(3)
N3 C34 C35 C43 -60.4(3)
C33 C34 C35 C36 -114.4(3)
N3 C34 C35 C36 64.7(3)
C33 C34 C35 C42 1.4(4)
N3 C34 C35 C42 -179.5(2)
C34 C35 C36 C41 30.1(3)
C43 C35 C36 C41 156.8(2)
C42 C35 C36 C41 -87.1(3)
C34 C35 C36 C37 -157.7(2)
C43 C35 C36 C37 -31.0(3)
C42 C35 C36 C37 85.1(3)
C41 C36 C37 C38 -2.1(4)
C35 C36 C37 C38 -174.4(2)
C36 C37 C38 C39 2.8(4)
C36 C37 C38 O6 179.2(2)
C37 C38 C39 C40 -1.0(4)
O6 C38 C39 C40 -177.7(2)
C38 C39 C40 C41 -1.4(4)
C37 C36 C41 C40 -0.3(4)
C35 C36 C41 C40 171.9(2)
C39 C40 C41 C36 2.1(4)
C34 C35 C43 C44 -120.3(3)
C36 C35 C43 C44 113.4(3)
C42 C35 C43 C44 -1.2(4)
C34 C35 C43 N4 66.1(3)
C36 C35 C43 N4 -60.2(3)
C42 C35 C43 N4 -174.8(2)
N4 C43 C44 C45 1.0(3)
C35 C43 C44 C45 -173.3(2)
C43 C44 C45 C46 -0.6(3)
C44 C45 C46 N4 -0.1(3)
C44 C45 C46 C47 174.1(3)
C2 C1 C47 C46 -108.0(3)
N1 C1 C47 C46 72.8(3)
C2 C1 C47 C54 11.2(4)
N1 C1 C47 C54 -168.0(2)
C2 C1 C47 C48 129.2(3)
N1 C1 C47 C48 -50.0(3)
C45 C46 C47 C1 114.2(3)
N4 C46 C47 C1 -72.4(3)
C45 C46 C47 C54 -4.7(4)
N4 C46 C47 C54 168.7(2)
C45 C46 C47 C48 -122.2(3)
N4 C46 C47 C48 51.3(3)
C1 C47 C48 C53 -31.7(3)
C46 C47 C48 C53 -155.0(2)
C54 C47 C48 C53 86.8(3)
C1 C47 C48 C49 151.9(2)
C46 C47 C48 C49 28.6(3)
C54 C47 C48 C49 -89.6(3)
C53 C48 C49 C50 1.2(4)
C47 C48 C49 C50 177.7(2)
C48 C49 C50 C51 -0.8(4)
C48 C49 C50 O5 177.2(2)
C49 C50 C51 C52 0.0(4)
O5 C50 C51 C52 -178.1(2)
C50 C51 C52 C53 0.4(4)
C51 C52 C53 C48 0.0(4)
C49 C48 C53 C52 -0.8(4)
C47 C48 C53 C52 -177.2(2)
C60 C55 C56 C57 1.5(4)
P2 C55 C56 C57 -178.3(2)
C55 C56 C57 C58 -0.8(4)
C56 C57 C58 C59 -0.3(4)
C57 C58 C59 C60 0.6(4)
C58 C59 C60 C55 0.2(4)
C56 C55 C60 C59 -1.2(4)
P2 C55 C60 C59 178.6(2)
N1A C1A C2A C3A -0.9(5)
C1A C2A C3A C4A 0.1(5)
C2A C3A C4A C5A 0.2(5)
C3A C4A C5A N1A 0.3(5)
C2 C1 N1 C4 -0.6(3)
C47 C1 N1 C4 178.8(2)
C3 C4 N1 C1 0.5(3)
C5 C4 N1 C1 -177.7(2)
C15 C16 N2 C13 1.7(3)
C17 C16 N2 C13 -173.1(2)
C14 C13 N2 C16 -1.7(3)
C5 C13 N2 C16 175.4(2)
C32 C31 N3 C34 -0.3(3)
C17 C31 N3 C34 178.0(2)
C33 C34 N3 C31 0.2(3)
C35 C34 N3 C31 -179.0(2)
C45 C46 N4 C43 0.8(3)
C47 C46 N4 C43 -174.0(2)
C44 C43 N4 C46 -1.1(3)
C35 C43 N4 C46 173.8(2)
C4A C5A N1A C1A -1.2(5)
C4A C5A N1A C6A 178.7(3)
C2A C1A N1A C5A 1.5(5)
C2A C1A N1A C6A -178.4(3)
C19 C20 O2 P1 -44.3(3)
C21 C20 O2 P1 137.8(2)
C9 C10 O3 P1 150.3(2)
C11 C10 O3 P1 -33.2(3)
C49 C50 O5 P2 22.1(4)
C51 C50 O5 P2 -159.8(2)
C37 C38 O6 P2 33.2(3)
C39 C38 O6 P2 -150.2(2)
C20 O2 P1 O1 68.4(2)
C20 O2 P1 O3 -58.1(2)
C20 O2 P1 C25 -165.4(2)
C10 O3 P1 O1 -0.9(2)
C10 O3 P1 O2 125.4(2)
C10 O3 P1 C25 -127.1(2)
C26 C25 P1 O1 -157.7(3)
C30 C25 P1 O1 15.7(3)
C26 C25 P1 O2 75.6(3)
C30 C25 P1 O2 -111.0(2)
C26 C25 P1 O3 -30.9(3)
C30 C25 P1 O3 142.5(2)
C50 O5 P2 O4 6.6(3)
C50 O5 P2 O6 -120.9(2)
C50 O5 P2 C55 133.9(2)
C38 O6 P2 O4 -60.1(2)
C38 O6 P2 O5 68.2(2)
C38 O6 P2 C55 176.3(2)
C60 C55 P2 O4 162.0(2)
C56 C55 P2 O4 -18.2(2)
C60 C55 P2 O5 32.9(2)
C56 C55 P2 O5 -147.3(2)
C60 C55 P2 O6 -73.4(2)
C56 C55 P2 O6 106.5(2)
